data_7007680
loop_
_publ_author_name
'Xu, Chen'
'Gong, Jun-Fang'
'Yue, Su-Fang'
'Zhu, Yu'
'Wu, Yang-Jie'

_publ_section_title
;
 Tricyclohexylphosphine-cyclopalladated ferrocenylimine complexes:
 synthesis, crystal structures and application in Suzuki and Heck
 reactions.
;
_journal_issue 39
_journal_name_full 'Dalton transactions (Cambridge, England : 2003)'
_journal_page_first 4730
_journal_page_last 4739
_journal_paper_doi 10.1039/b608825b
_journal_year 2006
_chemical_formula_sum 'C37 H50 Br Cl3 Fe N P Pd'
_chemical_formula_weight 888.26
_chemical_name_systematic
;
?
;
_space_group_IT_number 2
_symmetry_cell_setting triclinic
_symmetry_space_group_name_Hall '-P 1'
_symmetry_space_group_name_H-M 'P -1'
_atom_sites_solution_hydrogens geom
_atom_sites_solution_primary direct
_atom_sites_solution_secondary difmap
_audit_creation_method SHELXL-97
_cell_angle_alpha 102.98(3)
_cell_angle_beta 93.17(3)
_cell_angle_gamma 105.25(3)
_cell_formula_units_Z 2
_cell_length_a 10.118(2)
_cell_length_b 11.126(2)
_cell_length_c 18.050(4)
_cell_measurement_reflns_used 356
_cell_measurement_temperature 291(2)
_cell_measurement_theta_max 25.1
_cell_measurement_theta_min 2
_cell_volume 1896.1(8)
_computing_cell_refinement raxis
_computing_data_collection raxis
_computing_data_reduction raxis
_computing_molecular_graphics texsan
_computing_publication_material texsan
_computing_structure_refinement 'SHELXL-97 (Sheldrick, 1997)'
_computing_structure_solution 'SHELXS-97 (Sheldrick, 1990)'
_diffrn_ambient_temperature 291(2)
_diffrn_detector_area_resol_mean 0
_diffrn_measured_fraction_theta_full 0.879
_diffrn_measured_fraction_theta_max 0.879
_diffrn_measurement_device_type R-AXIS-IV
_diffrn_measurement_method 'Oscillation frames'
_diffrn_radiation_monochromator graphite
_diffrn_radiation_source 'fine-focus sealed tube'
_diffrn_radiation_type MoK\a
_diffrn_radiation_wavelength 0.71073
_diffrn_reflns_av_R_equivalents 0.0000
_diffrn_reflns_av_sigmaI/netI 0.0516
_diffrn_reflns_limit_h_max 11
_diffrn_reflns_limit_h_min -11
_diffrn_reflns_limit_k_max 13
_diffrn_reflns_limit_k_min 0
_diffrn_reflns_limit_l_max 20
_diffrn_reflns_limit_l_min -21
_diffrn_reflns_number 5862
_diffrn_reflns_theta_full 25.00
_diffrn_reflns_theta_max 25.00
_diffrn_reflns_theta_min 1.96
_diffrn_standards_interval_count 0
_diffrn_standards_interval_time 0
_diffrn_standards_number 0
_exptl_absorpt_coefficient_mu 2.191
_exptl_absorpt_correction_T_max 0.7071
_exptl_absorpt_correction_T_min 0.6684
_exptl_absorpt_correction_type multi-scan
_exptl_crystal_colour Red
_exptl_crystal_density_diffrn 1.556
_exptl_crystal_density_method 'not measured'
_exptl_crystal_description PRISMATIC
_exptl_crystal_F_000 904
_exptl_crystal_size_max 0.20
_exptl_crystal_size_mid 0.17
_exptl_crystal_size_min 0.17
_refine_diff_density_max 0.538
_refine_diff_density_min -0.711
_refine_diff_density_rms 0.126
_refine_ls_extinction_coef 0.0045(6)
_refine_ls_extinction_expression Fc^*^=kFc[1+0.001xFc^2^\l^3^/sin(2\q)]^-1/4^
_refine_ls_extinction_method SHELXL
_refine_ls_goodness_of_fit_ref 1.035
_refine_ls_hydrogen_treatment mixed
_refine_ls_matrix_type full
_refine_ls_number_parameters 407
_refine_ls_number_reflns 5862
_refine_ls_number_restraints 0
_refine_ls_restrained_S_all 1.035
_refine_ls_R_factor_all 0.0579
_refine_ls_R_factor_gt 0.0428
_refine_ls_shift/su_max 0.001
_refine_ls_shift/su_mean 0.000
_refine_ls_structure_factor_coef Fsqd
_refine_ls_weighting_details 'calc w=1/[\s^2^(Fo^2^)+(0.0755P)^2^+0.0000P] where P=(Fo^2^+2Fc^2^)/3'
_refine_ls_weighting_scheme calc
_refine_ls_wR_factor_gt 0.1125
_refine_ls_wR_factor_ref 0.1192
_reflns_number_gt 4746
_reflns_number_total 5862
_reflns_threshold_expression >2sigma(I)
_cod_data_source_file b608825b.txt
_cod_data_source_block p-1_2e
_cod_depositor_comments
;
The following automatic conversions were performed:
'_symmetry_cell_setting' value 'Triclinic' changed to 'triclinic'
according to '/home/saulius/struct/CIF-dictionaries/cif_core.dic'
dictionary named 'cif_core.dic' version 2.4.1 from 2010-06-29.

Automatic conversion script
Id: cif_fix_enum 1527 2010-12-29 10:47:43Z saulius 
;
_cod_original_cell_volume 1896.0(7)
_cod_original_sg_symbol_H-M P-1
_cod_database_code 7007680

loop_
_symmetry_equiv_pos_as_xyz
'x, y, z'
'-x, -y, -z'

loop_
_atom_site_label
_atom_site_type_symbol
_atom_site_fract_x
_atom_site_fract_y
_atom_site_fract_z
_atom_site_U_iso_or_equiv
_atom_site_adp_type
_atom_site_occupancy
_atom_site_symmetry_multiplicity
_atom_site_calc_flag
_atom_site_refinement_flags
_atom_site_disorder_assembly
_atom_site_disorder_group
Pd1 Pd 1.24694(4) 0.51335(4) 0.30606(2) 0.02666(14) Uani 1 1 d . . .
Br1 Br 0.87446(6) 0.87470(6) 0.59989(4) 0.04905(19) Uani 1 1 d . . .
Fe1 Fe 1.58788(7) 0.73560(7) 0.36026(4) 0.0357(2) Uani 1 1 d . . .
P1 P 1.23908(13) 0.38232(12) 0.18772(7) 0.0272(3) Uani 1 1 d . . .
Cl1 Cl 1.00493(13) 0.49406(13) 0.29276(8) 0.0394(3) Uani 1 1 d . . .
Cl2 Cl 1.8339(3) 0.6853(4) 0.12620(19) 0.1394(12) Uani 1 1 d . . .
Cl3 Cl 2.0820(4) 0.8510(3) 0.22100(19) 0.1341(11) Uani 1 1 d . . .
N1 N 1.2686(4) 0.6198(4) 0.4256(2) 0.0330(10) Uani 1 1 d . . .
C1 C 1.6603(7) 0.9284(6) 0.4167(4) 0.0617(19) Uani 1 1 d . . .
H1A H 1.7077 0.9636 0.4690 0.074 Uiso 1 1 calc R . .
C2 C 1.7236(6) 0.9042(6) 0.3492(4) 0.0573(18) Uani 1 1 d . . .
H2A H 1.8231 0.9186 0.3473 0.069 Uiso 1 1 calc R . .
C3 C 1.6209(7) 0.8528(6) 0.2848(4) 0.0580(18) Uani 1 1 d . . .
H3A H 1.6365 0.8276 0.2311 0.070 Uiso 1 1 calc R . .
C4 C 1.4911(7) 0.8461(6) 0.3128(4) 0.0554(17) Uani 1 1 d . . .
H4A H 1.4011 0.8148 0.2814 0.066 Uiso 1 1 calc R . .
C5 C 1.5136(6) 0.8928(6) 0.3947(4) 0.0531(17) Uani 1 1 d . . .
H5A H 1.4428 0.9000 0.4290 0.064 Uiso 1 1 calc R . .
C6 C 1.4524(5) 0.5520(5) 0.3323(3) 0.0326(12) Uani 1 1 d . . .
C7 C 1.5784(5) 0.5505(5) 0.3005(3) 0.0358(12) Uani 1 1 d . . .
H7A H 1.5871 0.5237 0.2458 0.043 Uiso 1 1 calc R . .
C8 C 1.6910(5) 0.5976(5) 0.3617(3) 0.0387(13) Uani 1 1 d . . .
H8A H 1.7888 0.6079 0.3557 0.046 Uiso 1 1 calc R . .
C9 C 1.6374(6) 0.6310(5) 0.4310(3) 0.0424(14) Uani 1 1 d . . .
H9A H 1.6910 0.6661 0.4818 0.051 Uiso 1 1 calc R . .
C10 C 1.4901(5) 0.6030(5) 0.4150(3) 0.0321(12) Uani 1 1 d . . .
C11 C 1.3898(6) 0.6430(5) 0.4609(3) 0.0370(13) Uani 1 1 d . . .
C12 C 1.4391(6) 0.7161(6) 0.5428(3) 0.0507(16) Uani 1 1 d . . .
H12A H 1.3632 0.7372 0.5671 0.076 Uiso 1 1 calc R . .
H12B H 1.5098 0.7938 0.5443 0.076 Uiso 1 1 calc R . .
H12C H 1.4758 0.6640 0.5694 0.076 Uiso 1 1 calc R . .
C13 C 1.1679(5) 0.6702(5) 0.4633(3) 0.0326(12) Uani 1 1 d . . .
C14 C 1.1177(5) 0.7596(5) 0.4352(3) 0.0355(12) Uani 1 1 d . . .
H14A H 1.1443 0.7798 0.3899 0.043 Uiso 1 1 calc R . .
C15 C 1.0285(6) 0.8175(5) 0.4749(3) 0.0387(13) Uani 1 1 d . . .
H15A H 0.9960 0.8776 0.4568 0.046 Uiso 1 1 calc R . .
C16 C 0.9877(5) 0.7855(5) 0.5418(3) 0.0369(13) Uani 1 1 d . . .
C17 C 1.0324(6) 0.6949(6) 0.5696(3) 0.0435(14) Uani 1 1 d . . .
H17A H 1.0046 0.6745 0.6146 0.052 Uiso 1 1 calc R . .
C18 C 1.1192(6) 0.6356(5) 0.5289(3) 0.0404(13) Uani 1 1 d . . .
H18A H 1.1459 0.5712 0.5455 0.048 Uiso 1 1 calc R . .
C19 C 1.3626(5) 0.2859(5) 0.1826(3) 0.0288(11) Uani 1 1 d . . .
H19A H 1.4535 0.3478 0.1870 0.035 Uiso 1 1 calc R . .
C20 C 1.3694(6) 0.2255(5) 0.2521(3) 0.0385(13) Uani 1 1 d . . .
H20A H 1.3813 0.2913 0.2994 0.046 Uiso 1 1 calc R . .
H20B H 1.2835 0.1598 0.2501 0.046 Uiso 1 1 calc R . .
C21 C 1.4892(6) 0.1662(6) 0.2509(3) 0.0458(15) Uani 1 1 d . . .
H21A H 1.5755 0.2335 0.2579 0.055 Uiso 1 1 calc R . .
H21B H 1.4895 0.1257 0.2932 0.055 Uiso 1 1 calc R . .
C22 C 1.4795(6) 0.0676(6) 0.1767(4) 0.0488(15) Uani 1 1 d . . .
H22A H 1.3974 -0.0037 0.1719 0.059 Uiso 1 1 calc R . .
H22B H 1.5591 0.0345 0.1772 0.059 Uiso 1 1 calc R . .
C23 C 1.4734(6) 0.1261(6) 0.1084(3) 0.0482(15) Uani 1 1 d . . .
H23A H 1.4627 0.0600 0.0613 0.058 Uiso 1 1 calc R . .
H23B H 1.5593 0.1920 0.1107 0.058 Uiso 1 1 calc R . .
C24 C 1.3520(6) 0.1856(6) 0.1079(3) 0.0424(14) Uani 1 1 d . . .
H24A H 1.3524 0.2255 0.0653 0.051 Uiso 1 1 calc R . .
H24B H 1.2656 0.1184 0.1011 0.051 Uiso 1 1 calc R . .
C25 C 1.2737(5) 0.4715(5) 0.1127(3) 0.0310(11) Uani 1 1 d . . .
H25A H 1.2570 0.4083 0.0631 0.037 Uiso 1 1 calc R . .
C26 C 1.4231(6) 0.5572(5) 0.1218(3) 0.0415(13) Uani 1 1 d . . .
H26A H 1.4452 0.6148 0.1727 0.050 Uiso 1 1 calc R . .
H26B H 1.4853 0.5036 0.1169 0.050 Uiso 1 1 calc R . .
C27 C 1.4453(6) 0.6362(6) 0.0624(4) 0.0520(16) Uani 1 1 d . . .
H27A H 1.4354 0.5791 0.0119 0.062 Uiso 1 1 calc R . .
H27B H 1.5383 0.6938 0.0728 0.062 Uiso 1 1 calc R . .
C28 C 1.3413(7) 0.7153(6) 0.0635(4) 0.0564(17) Uani 1 1 d . . .
H28A H 1.3570 0.7782 0.1123 0.068 Uiso 1 1 calc R . .
H28B H 1.3551 0.7613 0.0235 0.068 Uiso 1 1 calc R . .
C29 C 1.1944(7) 0.6296(6) 0.0512(4) 0.0578(17) Uani 1 1 d . . .
H29A H 1.1760 0.5716 0.0005 0.069 Uiso 1 1 calc R . .
H29B H 1.1309 0.6819 0.0544 0.069 Uiso 1 1 calc R . .
C30 C 1.1713(6) 0.5517(6) 0.1113(4) 0.0444(14) Uani 1 1 d . . .
H30A H 1.0780 0.4947 0.1009 0.053 Uiso 1 1 calc R . .
H30B H 1.1805 0.6099 0.1614 0.053 Uiso 1 1 calc R . .
C31 C 1.0625(5) 0.2727(5) 0.1539(3) 0.0314(11) Uani 1 1 d . . .
H31A H 1.0008 0.3275 0.1643 0.038 Uiso 1 1 calc R . .
C32 C 1.0271(5) 0.2053(5) 0.0677(3) 0.0399(13) Uani 1 1 d . . .
H32A H 1.0508 0.2687 0.0378 0.048 Uiso 1 1 calc R . .
H32B H 1.0805 0.1446 0.0540 0.048 Uiso 1 1 calc R . .
C33 C 0.8741(5) 0.1350(6) 0.0497(3) 0.0442(14) Uani 1 1 d . . .
H33A H 0.8538 0.0897 -0.0041 0.053 Uiso 1 1 calc R . .
H33B H 0.8214 0.1971 0.0588 0.053 Uiso 1 1 calc R . .
C34 C 0.8301(6) 0.0392(6) 0.0984(4) 0.0553(17) Uani 1 1 d . . .
H34A H 0.7313 -0.0004 0.0873 0.066 Uiso 1 1 calc R . .
H34B H 0.8754 -0.0281 0.0852 0.066 Uiso 1 1 calc R . .
C35 C 0.8663(6) 0.1037(6) 0.1829(4) 0.0517(16) Uani 1 1 d . . .
H35A H 0.8420 0.0396 0.2122 0.062 Uiso 1 1 calc R . .
H35B H 0.8135 0.1648 0.1974 0.062 Uiso 1 1 calc R . .
C36 C 1.0202(5) 0.1736(5) 0.2018(3) 0.0426(14) Uani 1 1 d . . .
H36A H 1.0729 0.1117 0.1912 0.051 Uiso 1 1 calc R . .
H36C H 1.0408 0.2169 0.2558 0.051 Uiso 1 1 calc R . .
C37 C 1.9274(10) 0.7264(10) 0.2150(6) 0.104(3) Uani 1 1 d . . .
H37C H 1.9499 0.6515 0.2249 0.125 Uiso 1 1 calc R . .
H37A H 1.8721 0.7548 0.2538 0.125 Uiso 1 1 calc R . .

loop_
_atom_site_aniso_label
_atom_site_aniso_U_11
_atom_site_aniso_U_22
_atom_site_aniso_U_33
_atom_site_aniso_U_23
_atom_site_aniso_U_13
_atom_site_aniso_U_12
Pd1 0.0306(2) 0.0244(2) 0.0228(2) 0.00167(16) 0.00245(15) 0.00786(15)
Br1 0.0522(4) 0.0564(4) 0.0390(4) 0.0031(3) 0.0137(3) 0.0218(3)
Fe1 0.0359(4) 0.0282(4) 0.0378(5) 0.0025(3) -0.0010(3) 0.0059(3)
P1 0.0348(7) 0.0230(7) 0.0226(7) 0.0033(5) 0.0016(5) 0.0086(5)
Cl1 0.0363(7) 0.0436(8) 0.0381(8) 0.0031(6) 0.0036(6) 0.0168(6)
Cl2 0.130(2) 0.179(3) 0.118(3) 0.037(2) 0.0112(19) 0.058(2)
Cl3 0.195(3) 0.0682(16) 0.136(3) 0.0084(16) 0.012(2) 0.0469(18)
N1 0.033(2) 0.034(3) 0.026(2) 0.0016(19) -0.0007(18) 0.0059(18)
C1 0.074(5) 0.027(3) 0.066(5) -0.005(3) -0.009(4) 0.001(3)
C2 0.043(3) 0.036(4) 0.084(5) 0.016(3) 0.001(3) -0.002(3)
C3 0.067(4) 0.035(4) 0.068(5) 0.014(3) 0.004(4) 0.006(3)
C4 0.061(4) 0.034(3) 0.071(5) 0.017(3) -0.005(3) 0.013(3)
C5 0.054(4) 0.033(3) 0.074(5) 0.011(3) 0.018(3) 0.016(3)
C6 0.045(3) 0.023(3) 0.027(3) 0.002(2) 0.006(2) 0.009(2)
C7 0.042(3) 0.030(3) 0.033(3) 0.000(2) 0.003(2) 0.013(2)
C8 0.027(3) 0.034(3) 0.049(4) 0.005(3) 0.001(2) 0.006(2)
C9 0.044(3) 0.035(3) 0.045(4) 0.004(3) -0.004(3) 0.012(2)
C10 0.031(3) 0.028(3) 0.034(3) 0.005(2) -0.003(2) 0.007(2)
C11 0.053(3) 0.029(3) 0.025(3) 0.003(2) -0.004(2) 0.011(2)
C12 0.057(4) 0.059(4) 0.024(3) -0.001(3) -0.003(3) 0.009(3)
C13 0.037(3) 0.026(3) 0.029(3) -0.001(2) 0.005(2) 0.005(2)
C14 0.043(3) 0.040(3) 0.025(3) 0.010(2) 0.011(2) 0.013(2)
C15 0.053(3) 0.034(3) 0.029(3) 0.008(2) 0.005(2) 0.012(2)
C16 0.042(3) 0.034(3) 0.032(3) 0.002(2) 0.005(2) 0.010(2)
C17 0.059(4) 0.044(3) 0.031(3) 0.012(3) 0.018(3) 0.015(3)
C18 0.054(3) 0.039(3) 0.036(3) 0.018(3) 0.012(3) 0.017(3)
C19 0.038(3) 0.026(3) 0.023(3) 0.007(2) 0.005(2) 0.009(2)
C20 0.054(3) 0.039(3) 0.029(3) 0.010(3) 0.010(2) 0.021(3)
C21 0.052(3) 0.040(3) 0.048(4) 0.008(3) -0.005(3) 0.021(3)
C22 0.047(3) 0.045(4) 0.060(4) 0.010(3) 0.005(3) 0.024(3)
C23 0.059(4) 0.050(4) 0.040(4) 0.002(3) 0.013(3) 0.029(3)
C24 0.045(3) 0.047(4) 0.035(3) -0.002(3) -0.002(2) 0.024(3)
C25 0.040(3) 0.032(3) 0.023(3) 0.009(2) 0.005(2) 0.011(2)
C26 0.054(3) 0.038(3) 0.038(3) 0.020(3) 0.010(3) 0.012(3)
C27 0.056(4) 0.061(4) 0.053(4) 0.035(3) 0.019(3) 0.018(3)
C28 0.071(4) 0.049(4) 0.057(4) 0.031(3) 0.011(3) 0.016(3)
C29 0.079(5) 0.051(4) 0.061(4) 0.030(3) 0.009(3) 0.035(4)
C30 0.053(3) 0.044(3) 0.048(4) 0.018(3) 0.012(3) 0.026(3)
C31 0.035(3) 0.031(3) 0.029(3) 0.005(2) 0.001(2) 0.011(2)
C32 0.050(3) 0.034(3) 0.030(3) 0.002(2) 0.000(2) 0.008(2)
C33 0.040(3) 0.046(4) 0.039(3) 0.004(3) -0.009(2) 0.008(3)
C34 0.053(4) 0.042(4) 0.059(4) 0.006(3) -0.004(3) 0.001(3)
C35 0.044(3) 0.054(4) 0.052(4) 0.018(3) 0.007(3) 0.002(3)
C36 0.051(3) 0.037(3) 0.037(3) 0.012(3) -0.001(3) 0.005(3)
C37 0.124(8) 0.133(9) 0.106(8) 0.063(7) 0.059(6) 0.084(7)

loop_
_atom_type_symbol
_atom_type_description
_atom_type_scat_dispersion_real
_atom_type_scat_dispersion_imag
_atom_type_scat_source
C C 0.0033 0.0016 'International Tables Vol C Tables 4.2.6.8 and 6.1.1.4'
H H 0.0000 0.0000 'International Tables Vol C Tables 4.2.6.8 and 6.1.1.4'
N N 0.0061 0.0033 'International Tables Vol C Tables 4.2.6.8 and 6.1.1.4'
P P 0.1023 0.0942 'International Tables Vol C Tables 4.2.6.8 and 6.1.1.4'
Cl Cl 0.1484 0.1585 'International Tables Vol C Tables 4.2.6.8 and 6.1.1.4'
Fe Fe 0.3463 0.8444 'International Tables Vol C Tables 4.2.6.8 and 6.1.1.4'
Pd Pd -0.9988 1.0072 'International Tables Vol C Tables 4.2.6.8 and 6.1.1.4'
Br Br -0.2901 2.4595 'International Tables Vol C Tables 4.2.6.8 and 6.1.1.4'

loop_
_geom_angle_atom_site_label_1
_geom_angle_atom_site_label_2
_geom_angle_atom_site_label_3
_geom_angle
_geom_angle_site_symmetry_1
_geom_angle_site_symmetry_3
_geom_angle_publ_flag
C6 Pd1 N1 80.49(18) . . ?
C6 Pd1 P1 94.86(15) . . ?
N1 Pd1 P1 171.59(12) . . ?
C6 Pd1 Cl1 170.86(15) . . ?
N1 Pd1 Cl1 90.78(11) . . ?
P1 Pd1 Cl1 94.14(6) . . ?
C10 Fe1 C9 41.4(2) . . ?
C10 Fe1 C4 123.5(2) . . ?
C9 Fe1 C4 161.4(3) . . ?
C10 Fe1 C5 106.2(2) . . ?
C9 Fe1 C5 124.5(3) . . ?
C4 Fe1 C5 40.8(3) . . ?
C10 Fe1 C3 160.5(2) . . ?
C9 Fe1 C3 156.9(3) . . ?
C4 Fe1 C3 40.4(3) . . ?
C5 Fe1 C3 68.4(3) . . ?
C10 Fe1 C1 121.0(3) . . ?
C9 Fe1 C1 108.2(3) . . ?
C4 Fe1 C1 68.1(3) . . ?
C5 Fe1 C1 40.7(2) . . ?
C3 Fe1 C1 67.9(3) . . ?
C10 Fe1 C2 157.0(3) . . ?
C9 Fe1 C2 122.4(3) . . ?
C4 Fe1 C2 67.3(3) . . ?
C5 Fe1 C2 67.7(3) . . ?
C3 Fe1 C2 40.1(3) . . ?
C1 Fe1 C2 39.9(3) . . ?
C10 Fe1 C6 41.7(2) . . ?
C9 Fe1 C6 69.7(2) . . ?
C4 Fe1 C6 105.9(2) . . ?
C5 Fe1 C6 119.7(2) . . ?
C3 Fe1 C6 123.3(2) . . ?
C1 Fe1 C6 156.2(3) . . ?
C2 Fe1 C6 160.9(3) . . ?
C10 Fe1 C7 68.6(2) . . ?
C9 Fe1 C7 68.3(2) . . ?
C4 Fe1 C7 120.7(2) . . ?
C5 Fe1 C7 155.4(2) . . ?
C3 Fe1 C7 108.1(3) . . ?
C1 Fe1 C7 162.6(3) . . ?
C2 Fe1 C7 126.3(3) . . ?
C6 Fe1 C7 40.4(2) . . ?
C10 Fe1 C8 68.3(2) . . ?
C9 Fe1 C8 39.9(2) . . ?
C4 Fe1 C8 156.8(3) . . ?
C5 Fe1 C8 161.7(3) . . ?
C3 Fe1 C8 122.5(3) . . ?
C1 Fe1 C8 125.9(2) . . ?
C2 Fe1 C8 110.2(2) . . ?
C6 Fe1 C8 68.6(2) . . ?
C7 Fe1 C8 40.7(2) . . ?
C19 P1 C25 106.0(2) . . ?
C19 P1 C31 108.9(2) . . ?
C25 P1 C31 103.3(2) . . ?
C19 P1 Pd1 114.13(16) . . ?
C25 P1 Pd1 112.90(17) . . ?
C31 P1 Pd1 110.91(18) . . ?
C11 N1 C13 119.9(4) . . ?
C11 N1 Pd1 113.2(4) . . ?
C13 N1 Pd1 126.7(3) . . ?
C2 C1 C5 107.7(6) . . ?
C2 C1 Fe1 70.1(4) . . ?
C5 C1 Fe1 69.4(3) . . ?
C2 C1 H1A 126.1 . . ?
C5 C1 H1A 126.1 . . ?
Fe1 C1 H1A 126.1 . . ?
C1 C2 C3 109.5(6) . . ?
C1 C2 Fe1 70.0(4) . . ?
C3 C2 Fe1 69.9(3) . . ?
C1 C2 H2A 125.2 . . ?
C3 C2 H2A 125.2 . . ?
Fe1 C2 H2A 125.2 . . ?
C2 C3 C4 107.1(6) . . ?
C2 C3 Fe1 70.0(4) . . ?
C4 C3 Fe1 69.2(4) . . ?
C2 C3 H3A 126.5 . . ?
C4 C3 H3A 126.5 . . ?
Fe1 C3 H3A 126.5 . . ?
C3 C4 C5 108.8(6) . . ?
C3 C4 Fe1 70.4(4) . . ?
C5 C4 Fe1 70.0(3) . . ?
C3 C4 H4A 125.6 . . ?
C5 C4 H4A 125.6 . . ?
Fe1 C4 H4A 125.6 . . ?
C4 C5 C1 106.9(6) . . ?
C4 C5 Fe1 69.2(4) . . ?
C1 C5 Fe1 69.8(3) . . ?
C4 C5 H5A 126.6 . . ?
C1 C5 H5A 126.6 . . ?
Fe1 C5 H5A 126.6 . . ?
C7 C6 C10 106.2(4) . . ?
C7 C6 Pd1 143.8(4) . . ?
C10 C6 Pd1 109.9(4) . . ?
C7 C6 Fe1 69.9(3) . . ?
C10 C6 Fe1 67.6(3) . . ?
Pd1 C6 Fe1 124.0(2) . . ?
C6 C7 C8 108.9(5) . . ?
C6 C7 Fe1 69.8(3) . . ?
C8 C7 Fe1 69.7(3) . . ?
C6 C7 H7A 125.6 . . ?
C8 C7 H7A 125.6 . . ?
Fe1 C7 H7A 125.6 . . ?
C9 C8 C7 108.4(4) . . ?
C9 C8 Fe1 68.5(3) . . ?
C7 C8 Fe1 69.6(3) . . ?
C9 C8 H8A 125.8 . . ?
C7 C8 H8A 125.8 . . ?
Fe1 C8 H8A 125.8 . . ?
C8 C9 C10 108.4(5) . . ?
C8 C9 Fe1 71.6(3) . . ?
C10 C9 Fe1 69.1(3) . . ?
C8 C9 H9A 125.8 . . ?
C10 C9 H9A 125.8 . . ?
Fe1 C9 H9A 125.8 . . ?
C9 C10 C11 131.1(5) . . ?
C9 C10 C6 108.1(5) . . ?
C11 C10 C6 118.9(4) . . ?
C9 C10 Fe1 69.4(3) . . ?
C11 C10 Fe1 113.4(4) . . ?
C6 C10 Fe1 70.7(3) . . ?
N1 C11 C10 115.9(5) . . ?
N1 C11 C12 126.5(5) . . ?
C10 C11 C12 117.5(5) . . ?
C11 C12 H12A 109.5 . . ?
C11 C12 H12B 109.5 . . ?
H12A C12 H12B 109.5 . . ?
C11 C12 H12C 109.5 . . ?
H12A C12 H12C 109.5 . . ?
H12B C12 H12C 109.5 . . ?
C18 C13 C14 118.7(5) . . ?
C18 C13 N1 122.1(5) . . ?
C14 C13 N1 119.2(5) . . ?
C15 C14 C13 119.8(5) . . ?
C15 C14 H14A 120.1 . . ?
C13 C14 H14A 120.1 . . ?
C14 C15 C16 119.8(5) . . ?
C14 C15 H15A 120.1 . . ?
C16 C15 H15A 120.1 . . ?
C17 C16 C15 121.5(5) . . ?
C17 C16 Br1 119.0(4) . . ?
C15 C16 Br1 119.4(4) . . ?
C18 C17 C16 118.4(5) . . ?
C18 C17 H17A 120.8 . . ?
C16 C17 H17A 120.8 . . ?
C17 C18 C13 121.5(5) . . ?
C17 C18 H18A 119.3 . . ?
C13 C18 H18A 119.3 . . ?
C24 C19 C20 110.4(4) . . ?
C24 C19 P1 116.9(3) . . ?
C20 C19 P1 113.3(3) . . ?
C24 C19 H19A 105.0 . . ?
C20 C19 H19A 105.0 . . ?
P1 C19 H19A 105.0 . . ?
C21 C20 C19 110.3(5) . . ?
C21 C20 H20A 109.6 . . ?
C19 C20 H20A 109.6 . . ?
C21 C20 H20B 109.6 . . ?
C19 C20 H20B 109.6 . . ?
H20A C20 H20B 108.1 . . ?
C22 C21 C20 111.8(4) . . ?
C22 C21 H21A 109.3 . . ?
C20 C21 H21A 109.3 . . ?
C22 C21 H21B 109.3 . . ?
C20 C21 H21B 109.3 . . ?
H21A C21 H21B 107.9 . . ?
C21 C22 C23 111.0(5) . . ?
C21 C22 H22A 109.4 . . ?
C23 C22 H22A 109.4 . . ?
C21 C22 H22B 109.4 . . ?
C23 C22 H22B 109.4 . . ?
H22A C22 H22B 108.0 . . ?
C22 C23 C24 110.9(5) . . ?
C22 C23 H23A 109.5 . . ?
C24 C23 H23A 109.5 . . ?
C22 C23 H23B 109.5 . . ?
C24 C23 H23B 109.5 . . ?
H23A C23 H23B 108.0 . . ?
C19 C24 C23 110.7(4) . . ?
C19 C24 H24A 109.5 . . ?
C23 C24 H24A 109.5 . . ?
C19 C24 H24B 109.5 . . ?
C23 C24 H24B 109.5 . . ?
H24A C24 H24B 108.1 . . ?
C26 C25 C30 110.6(4) . . ?
C26 C25 P1 113.5(3) . . ?
C30 C25 P1 109.4(4) . . ?
C26 C25 H25A 107.7 . . ?
C30 C25 H25A 107.7 . . ?
P1 C25 H25A 107.7 . . ?
C27 C26 C25 112.1(4) . . ?
C27 C26 H26A 109.2 . . ?
C25 C26 H26A 109.2 . . ?
C27 C26 H26B 109.2 . . ?
C25 C26 H26B 109.2 . . ?
H26A C26 H26B 107.9 . . ?
C26 C27 C28 111.4(5) . . ?
C26 C27 H27A 109.4 . . ?
C28 C27 H27A 109.4 . . ?
C26 C27 H27B 109.4 . . ?
C28 C27 H27B 109.4 . . ?
H27A C27 H27B 108.0 . . ?
C29 C28 C27 111.1(5) . . ?
C29 C28 H28A 109.4 . . ?
C27 C28 H28A 109.4 . . ?
C29 C28 H28B 109.4 . . ?
C27 C28 H28B 109.4 . . ?
H28A C28 H28B 108.0 . . ?
C28 C29 C30 110.6(5) . . ?
C28 C29 H29A 109.5 . . ?
C30 C29 H29A 109.5 . . ?
C28 C29 H29B 109.5 . . ?
C30 C29 H29B 109.5 . . ?
H29A C29 H29B 108.1 . . ?
C29 C30 C25 112.5(5) . . ?
C29 C30 H30A 109.1 . . ?
C25 C30 H30A 109.1 . . ?
C29 C30 H30B 109.1 . . ?
C25 C30 H30B 109.1 . . ?
H30A C30 H30B 107.8 . . ?
C36 C31 C32 110.0(4) . . ?
C36 C31 P1 112.3(3) . . ?
C32 C31 P1 117.9(4) . . ?
C36 C31 H31A 105.2 . . ?
C32 C31 H31A 105.2 . . ?
P1 C31 H31A 105.2 . . ?
C33 C32 C31 109.9(5) . . ?
C33 C32 H32A 109.7 . . ?
C31 C32 H32A 109.7 . . ?
C33 C32 H32B 109.7 . . ?
C31 C32 H32B 109.7 . . ?
H32A C32 H32B 108.2 . . ?
C32 C33 C34 111.7(5) . . ?
C32 C33 H33A 109.3 . . ?
C34 C33 H33A 109.3 . . ?
C32 C33 H33B 109.3 . . ?
C34 C33 H33B 109.3 . . ?
H33A C33 H33B 107.9 . . ?
C35 C34 C33 111.5(5) . . ?
C35 C34 H34A 109.3 . . ?
C33 C34 H34A 109.3 . . ?
C35 C34 H34B 109.3 . . ?
C33 C34 H34B 109.3 . . ?
H34A C34 H34B 108.0 . . ?
C34 C35 C36 110.8(5) . . ?
C34 C35 H35A 109.5 . . ?
C36 C35 H35A 109.5 . . ?
C34 C35 H35B 109.5 . . ?
C36 C35 H35B 109.5 . . ?
H35A C35 H35B 108.1 . . ?
C35 C36 C31 110.5(4) . . ?
C35 C36 H36A 109.5 . . ?
C31 C36 H36A 109.5 . . ?
C35 C36 H36C 109.5 . . ?
C31 C36 H36C 109.5 . . ?
H36A C36 H36C 108.1 . . ?
Cl2 C37 Cl3 111.2(5) . . ?
Cl2 C37 H37C 109.4 . . ?
Cl3 C37 H37C 109.4 . . ?
Cl2 C37 H37A 109.4 . . ?
Cl3 C37 H37A 109.4 . . ?
H37C C37 H37A 108.0 . . ?

loop_
_geom_bond_atom_site_label_1
_geom_bond_atom_site_label_2
_geom_bond_distance
_geom_bond_site_symmetry_2
_geom_bond_publ_flag
Pd1 C6 2.015(5) . ?
Pd1 N1 2.183(4) . ?
Pd1 P1 2.2838(15) . ?
Pd1 Cl1 2.3948(13) . ?
Br1 C16 1.913(5) . ?
Fe1 C10 2.031(5) . ?
Fe1 C9 2.035(6) . ?
Fe1 C4 2.053(6) . ?
Fe1 C5 2.065(6) . ?
Fe1 C3 2.070(7) . ?
Fe1 C1 2.070(6) . ?
Fe1 C2 2.071(6) . ?
Fe1 C6 2.072(5) . ?
Fe1 C7 2.074(5) . ?
Fe1 C8 2.075(5) . ?
P1 C19 1.843(5) . ?
P1 C25 1.849(5) . ?
P1 C31 1.858(5) . ?
Cl2 C37 1.717(10) . ?
Cl3 C37 1.775(10) . ?
N1 C11 1.284(6) . ?
N1 C13 1.422(6) . ?
C1 C2 1.413(10) . ?
C1 C5 1.439(9) . ?
C1 H1A 0.9800 . ?
C2 C3 1.419(9) . ?
C2 H2A 0.9800 . ?
C3 C4 1.423(9) . ?
C3 H3A 0.9800 . ?
C4 C5 1.436(9) . ?
C4 H4A 0.9800 . ?
C5 H5A 0.9800 . ?
C6 C7 1.430(7) . ?
C6 C10 1.461(7) . ?
C7 C8 1.442(7) . ?
C7 H7A 0.9800 . ?
C8 C9 1.404(8) . ?
C8 H8A 0.9800 . ?
C9 C10 1.439(7) . ?
C9 H9A 0.9800 . ?
C10 C11 1.442(8) . ?
C11 C12 1.505(7) . ?
C12 H12A 0.9600 . ?
C12 H12B 0.9600 . ?
C12 H12C 0.9600 . ?
C13 C18 1.402(7) . ?
C13 C14 1.404(7) . ?
C14 C15 1.383(7) . ?
C14 H14A 0.9300 . ?
C15 C16 1.388(8) . ?
C15 H15A 0.9300 . ?
C16 C17 1.383(8) . ?
C17 C18 1.379(8) . ?
C17 H17A 0.9300 . ?
C18 H18A 0.9300 . ?
C19 C24 1.522(7) . ?
C19 C20 1.557(7) . ?
C19 H19A 0.9800 . ?
C20 C21 1.524(7) . ?
C20 H20A 0.9700 . ?
C20 H20B 0.9700 . ?
C21 C22 1.508(8) . ?
C21 H21A 0.9700 . ?
C21 H21B 0.9700 . ?
C22 C23 1.524(8) . ?
C22 H22A 0.9700 . ?
C22 H22B 0.9700 . ?
C23 C24 1.542(7) . ?
C23 H23A 0.9700 . ?
C23 H23B 0.9700 . ?
C24 H24A 0.9700 . ?
C24 H24B 0.9700 . ?
C25 C26 1.537(7) . ?
C25 C30 1.537(7) . ?
C25 H25A 0.9800 . ?
C26 C27 1.522(7) . ?
C26 H26A 0.9700 . ?
C26 H26B 0.9700 . ?
C27 C28 1.537(8) . ?
C27 H27A 0.9700 . ?
C27 H27B 0.9700 . ?
C28 C29 1.513(9) . ?
C28 H28A 0.9700 . ?
C28 H28B 0.9700 . ?
C29 C30 1.524(8) . ?
C29 H29A 0.9700 . ?
C29 H29B 0.9700 . ?
C30 H30A 0.9700 . ?
C30 H30B 0.9700 . ?
C31 C36 1.538(7) . ?
C31 C32 1.545(7) . ?
C31 H31A 0.9800 . ?
C32 C33 1.519(7) . ?
C32 H32A 0.9700 . ?
C32 H32B 0.9700 . ?
C33 C34 1.524(8) . ?
C33 H33A 0.9700 . ?
C33 H33B 0.9700 . ?
C34 C35 1.512(9) . ?
C34 H34A 0.9700 . ?
C34 H34B 0.9700 . ?
C35 C36 1.527(7) . ?
C35 H35A 0.9700 . ?
C35 H35B 0.9700 . ?
C36 H36A 0.9700 . ?
C36 H36C 0.9700 . ?
C37 H37C 0.9700 . ?
C37 H37A 0.9700 . ?

loop_
_geom_torsion_atom_site_label_1
_geom_torsion_atom_site_label_2
_geom_torsion_atom_site_label_3
_geom_torsion_atom_site_label_4
_geom_torsion
_geom_torsion_site_symmetry_1
_geom_torsion_site_symmetry_2
_geom_torsion_site_symmetry_3
_geom_torsion_site_symmetry_4
_geom_torsion_publ_flag
C6 Pd1 P1 C19 34.9(2) . . . . ?
N1 Pd1 P1 C19 -21.0(8) . . . . ?
Cl1 Pd1 P1 C19 -146.68(18) . . . . ?
C6 Pd1 P1 C25 -86.2(2) . . . . ?
N1 Pd1 P1 C25 -142.2(8) . . . . ?
Cl1 Pd1 P1 C25 92.17(17) . . . . ?
C6 Pd1 P1 C31 158.4(2) . . . . ?
N1 Pd1 P1 C31 102.4(8) . . . . ?
Cl1 Pd1 P1 C31 -23.21(18) . . . . ?
C6 Pd1 N1 C11 -8.6(4) . . . . ?
P1 Pd1 N1 C11 48.2(10) . . . . ?
Cl1 Pd1 N1 C11 174.1(4) . . . . ?
C6 Pd1 N1 C13 166.7(4) . . . . ?
P1 Pd1 N1 C13 -136.4(7) . . . . ?
Cl1 Pd1 N1 C13 -10.6(4) . . . . ?
C10 Fe1 C1 C2 162.8(4) . . . . ?
C9 Fe1 C1 C2 119.1(4) . . . . ?
C4 Fe1 C1 C2 -80.3(4) . . . . ?
C5 Fe1 C1 C2 -118.8(6) . . . . ?
C3 Fe1 C1 C2 -36.6(4) . . . . ?
C6 Fe1 C1 C2 -160.0(5) . . . . ?
C7 Fe1 C1 C2 43.5(10) . . . . ?
C8 Fe1 C1 C2 78.4(5) . . . . ?
C10 Fe1 C1 C5 -78.4(5) . . . . ?
C9 Fe1 C1 C5 -122.2(4) . . . . ?
C4 Fe1 C1 C5 38.4(4) . . . . ?
C3 Fe1 C1 C5 82.1(4) . . . . ?
C2 Fe1 C1 C5 118.8(6) . . . . ?
C6 Fe1 C1 C5 -41.2(8) . . . . ?
C7 Fe1 C1 C5 162.2(8) . . . . ?
C8 Fe1 C1 C5 -162.9(4) . . . . ?
C5 C1 C2 C3 -0.6(7) . . . . ?
Fe1 C1 C2 C3 58.9(4) . . . . ?
C5 C1 C2 Fe1 -59.5(4) . . . . ?
C10 Fe1 C2 C1 -40.4(8) . . . . ?
C9 Fe1 C2 C1 -79.5(5) . . . . ?
C4 Fe1 C2 C1 82.5(4) . . . . ?
C5 Fe1 C2 C1 38.2(4) . . . . ?
C3 Fe1 C2 C1 120.8(6) . . . . ?
C6 Fe1 C2 C1 155.1(6) . . . . ?
C7 Fe1 C2 C1 -165.2(4) . . . . ?
C8 Fe1 C2 C1 -122.3(4) . . . . ?
C10 Fe1 C2 C3 -161.2(5) . . . . ?
C9 Fe1 C2 C3 159.7(4) . . . . ?
C4 Fe1 C2 C3 -38.2(4) . . . . ?
C5 Fe1 C2 C3 -82.6(4) . . . . ?
C1 Fe1 C2 C3 -120.8(6) . . . . ?
C6 Fe1 C2 C3 34.3(9) . . . . ?
C7 Fe1 C2 C3 74.0(5) . . . . ?
C8 Fe1 C2 C3 117.0(4) . . . . ?
C1 C2 C3 C4 0.6(7) . . . . ?
Fe1 C2 C3 C4 59.5(4) . . . . ?
C1 C2 C3 Fe1 -58.9(5) . . . . ?
C10 Fe1 C3 C2 157.8(7) . . . . ?
C9 Fe1 C3 C2 -48.3(8) . . . . ?
C4 Fe1 C3 C2 118.2(6) . . . . ?
C5 Fe1 C3 C2 80.5(4) . . . . ?
C1 Fe1 C3 C2 36.5(4) . . . . ?
C6 Fe1 C3 C2 -167.3(4) . . . . ?
C7 Fe1 C3 C2 -125.4(4) . . . . ?
C8 Fe1 C3 C2 -82.9(5) . . . . ?
C10 Fe1 C3 C4 39.6(9) . . . . ?
C9 Fe1 C3 C4 -166.5(6) . . . . ?
C5 Fe1 C3 C4 -37.7(4) . . . . ?
C1 Fe1 C3 C4 -81.7(4) . . . . ?
C2 Fe1 C3 C4 -118.2(6) . . . . ?
C6 Fe1 C3 C4 74.5(4) . . . . ?
C7 Fe1 C3 C4 116.4(4) . . . . ?
C8 Fe1 C3 C4 158.9(4) . . . . ?
C2 C3 C4 C5 -0.3(7) . . . . ?
Fe1 C3 C4 C5 59.7(4) . . . . ?
C2 C3 C4 Fe1 -60.0(4) . . . . ?
C10 Fe1 C4 C3 -165.2(4) . . . . ?
C9 Fe1 C4 C3 163.3(7) . . . . ?
C5 Fe1 C4 C3 119.6(5) . . . . ?
C1 Fe1 C4 C3 81.2(4) . . . . ?
C2 Fe1 C4 C3 37.9(4) . . . . ?
C6 Fe1 C4 C3 -123.1(4) . . . . ?
C7 Fe1 C4 C3 -81.9(4) . . . . ?
C8 Fe1 C4 C3 -50.5(7) . . . . ?
C10 Fe1 C4 C5 75.2(4) . . . . ?
C9 Fe1 C4 C5 43.8(9) . . . . ?
C3 Fe1 C4 C5 -119.6(5) . . . . ?
C1 Fe1 C4 C5 -38.4(4) . . . . ?
C2 Fe1 C4 C5 -81.6(4) . . . . ?
C6 Fe1 C4 C5 117.3(4) . . . . ?
C7 Fe1 C4 C5 158.5(3) . . . . ?
C8 Fe1 C4 C5 -170.1(5) . . . . ?
C3 C4 C5 C1 0.0(7) . . . . ?
Fe1 C4 C5 C1 59.9(4) . . . . ?
C3 C4 C5 Fe1 -60.0(4) . . . . ?
C2 C1 C5 C4 0.4(7) . . . . ?
Fe1 C1 C5 C4 -59.5(4) . . . . ?
C2 C1 C5 Fe1 59.9(4) . . . . ?
C10 Fe1 C5 C4 -122.9(4) . . . . ?
C9 Fe1 C5 C4 -164.5(4) . . . . ?
C3 Fe1 C5 C4 37.3(4) . . . . ?
C1 Fe1 C5 C4 118.1(6) . . . . ?
C2 Fe1 C5 C4 80.6(4) . . . . ?
C6 Fe1 C5 C4 -79.8(4) . . . . ?
C7 Fe1 C5 C4 -49.2(8) . . . . ?
C8 Fe1 C5 C4 167.5(7) . . . . ?
C10 Fe1 C5 C1 119.0(4) . . . . ?
C9 Fe1 C5 C1 77.5(5) . . . . ?
C4 Fe1 C5 C1 -118.1(6) . . . . ?
C3 Fe1 C5 C1 -80.8(4) . . . . ?
C2 Fe1 C5 C1 -37.4(4) . . . . ?
C6 Fe1 C5 C1 162.2(4) . . . . ?
C7 Fe1 C5 C1 -167.3(6) . . . . ?
C8 Fe1 C5 C1 49.5(9) . . . . ?
N1 Pd1 C6 C7 -167.9(7) . . . . ?
P1 Pd1 C6 C7 19.2(7) . . . . ?
Cl1 Pd1 C6 C7 -150.7(7) . . . . ?
N1 Pd1 C6 C10 10.7(3) . . . . ?
P1 Pd1 C6 C10 -162.3(3) . . . . ?
Cl1 Pd1 C6 C10 27.9(12) . . . . ?
N1 Pd1 C6 Fe1 -65.2(3) . . . . ?
P1 Pd1 C6 Fe1 121.8(3) . . . . ?
Cl1 Pd1 C6 Fe1 -48.0(11) . . . . ?
C10 Fe1 C6 C7 -118.2(4) . . . . ?
C9 Fe1 C6 C7 -80.1(3) . . . . ?
C4 Fe1 C6 C7 119.0(4) . . . . ?
C5 Fe1 C6 C7 160.9(3) . . . . ?
C3 Fe1 C6 C7 78.5(4) . . . . ?
C1 Fe1 C6 C7 -169.4(6) . . . . ?
C2 Fe1 C6 C7 52.8(8) . . . . ?
C8 Fe1 C6 C7 -37.2(3) . . . . ?
C9 Fe1 C6 C10 38.1(3) . . . . ?
C4 Fe1 C6 C10 -122.8(3) . . . . ?
C5 Fe1 C6 C10 -80.9(4) . . . . ?
C3 Fe1 C6 C10 -163.3(3) . . . . ?
C1 Fe1 C6 C10 -51.2(7) . . . . ?
C2 Fe1 C6 C10 171.0(7) . . . . ?
C7 Fe1 C6 C10 118.2(4) . . . . ?
C8 Fe1 C6 C10 81.0(3) . . . . ?
C10 Fe1 C6 Pd1 99.6(4) . . . . ?
C9 Fe1 C6 Pd1 137.8(4) . . . . ?
C4 Fe1 C6 Pd1 -23.2(4) . . . . ?
C5 Fe1 C6 Pd1 18.8(4) . . . . ?
C3 Fe1 C6 Pd1 -63.7(4) . . . . ?
C1 Fe1 C6 Pd1 48.5(7) . . . . ?
C2 Fe1 C6 Pd1 -89.4(8) . . . . ?
C7 Fe1 C6 Pd1 -142.1(5) . . . . ?
C8 Fe1 C6 Pd1 -179.4(4) . . . . ?
C10 C6 C7 C8 0.8(6) . . . . ?
Pd1 C6 C7 C8 179.4(5) . . . . ?
Fe1 C6 C7 C8 58.9(4) . . . . ?
C10 C6 C7 Fe1 -58.1(3) . . . . ?
Pd1 C6 C7 Fe1 120.5(6) . . . . ?
C10 Fe1 C7 C6 39.0(3) . . . . ?
C9 Fe1 C7 C6 83.7(3) . . . . ?
C4 Fe1 C7 C6 -78.1(4) . . . . ?
C5 Fe1 C7 C6 -43.0(7) . . . . ?
C3 Fe1 C7 C6 -120.5(3) . . . . ?
C1 Fe1 C7 C6 165.6(8) . . . . ?
C2 Fe1 C7 C6 -161.2(3) . . . . ?
C8 Fe1 C7 C6 120.3(5) . . . . ?
C10 Fe1 C7 C8 -81.2(3) . . . . ?
C9 Fe1 C7 C8 -36.5(3) . . . . ?
C4 Fe1 C7 C8 161.6(3) . . . . ?
C5 Fe1 C7 C8 -163.2(6) . . . . ?
C3 Fe1 C7 C8 119.2(3) . . . . ?
C1 Fe1 C7 C8 45.4(10) . . . . ?
C2 Fe1 C7 C8 78.6(4) . . . . ?
C6 Fe1 C7 C8 -120.3(5) . . . . ?
C6 C7 C8 C9 -1.2(6) . . . . ?
Fe1 C7 C8 C9 57.7(4) . . . . ?
C6 C7 C8 Fe1 -58.9(4) . . . . ?
C10 Fe1 C8 C9 -38.6(3) . . . . ?
C4 Fe1 C8 C9 -164.0(6) . . . . ?
C5 Fe1 C8 C9 37.0(9) . . . . ?
C3 Fe1 C8 C9 159.7(3) . . . . ?
C1 Fe1 C8 C9 74.8(4) . . . . ?
C2 Fe1 C8 C9 116.8(4) . . . . ?
C6 Fe1 C8 C9 -83.6(3) . . . . ?
C7 Fe1 C8 C9 -120.5(4) . . . . ?
C10 Fe1 C8 C7 81.9(3) . . . . ?
C9 Fe1 C8 C7 120.5(4) . . . . ?
C4 Fe1 C8 C7 -43.5(7) . . . . ?
C5 Fe1 C8 C7 157.5(7) . . . . ?
C3 Fe1 C8 C7 -79.8(4) . . . . ?
C1 Fe1 C8 C7 -164.7(4) . . . . ?
C2 Fe1 C8 C7 -122.7(4) . . . . ?
C6 Fe1 C8 C7 36.9(3) . . . . ?
C7 C8 C9 C10 1.2(6) . . . . ?
Fe1 C8 C9 C10 59.5(4) . . . . ?
C7 C8 C9 Fe1 -58.3(4) . . . . ?
C10 Fe1 C9 C8 118.9(4) . . . . ?
C4 Fe1 C9 C8 160.0(7) . . . . ?
C5 Fe1 C9 C8 -166.7(3) . . . . ?
C3 Fe1 C9 C8 -48.2(8) . . . . ?
C1 Fe1 C9 C8 -124.6(4) . . . . ?
C2 Fe1 C9 C8 -83.0(4) . . . . ?
C6 Fe1 C9 C8 80.5(3) . . . . ?
C7 Fe1 C9 C8 37.2(3) . . . . ?
C4 Fe1 C9 C10 41.1(9) . . . . ?
C5 Fe1 C9 C10 74.4(4) . . . . ?
C3 Fe1 C9 C10 -167.1(6) . . . . ?
C1 Fe1 C9 C10 116.5(4) . . . . ?
C2 Fe1 C9 C10 158.1(3) . . . . ?
C6 Fe1 C9 C10 -38.4(3) . . . . ?
C7 Fe1 C9 C10 -81.7(3) . . . . ?
C8 Fe1 C9 C10 -118.9(4) . . . . ?
C8 C9 C10 C11 -164.7(6) . . . . ?
Fe1 C9 C10 C11 -103.6(6) . . . . ?
C8 C9 C10 C6 -0.7(6) . . . . ?
Fe1 C9 C10 C6 60.3(4) . . . . ?
C8 C9 C10 Fe1 -61.1(4) . . . . ?
C7 C6 C10 C9 0.0(6) . . . . ?
Pd1 C6 C10 C9 -179.1(3) . . . . ?
Fe1 C6 C10 C9 -59.6(4) . . . . ?
C7 C6 C10 C11 166.2(5) . . . . ?
Pd1 C6 C10 C11 -12.9(6) . . . . ?
Fe1 C6 C10 C11 106.7(5) . . . . ?
C7 C6 C10 Fe1 59.5(4) . . . . ?
Pd1 C6 C10 Fe1 -119.6(3) . . . . ?
C4 Fe1 C10 C9 -165.5(3) . . . . ?
C5 Fe1 C10 C9 -124.3(3) . . . . ?
C3 Fe1 C10 C9 164.9(7) . . . . ?
C1 Fe1 C10 C9 -82.6(4) . . . . ?
C2 Fe1 C10 C9 -53.5(7) . . . . ?
C6 Fe1 C10 C9 118.9(4) . . . . ?
C7 Fe1 C10 C9 81.1(3) . . . . ?
C8 Fe1 C10 C9 37.2(3) . . . . ?
C9 Fe1 C10 C11 127.1(5) . . . . ?
C4 Fe1 C10 C11 -38.4(5) . . . . ?
C5 Fe1 C10 C11 2.8(4) . . . . ?
C3 Fe1 C10 C11 -68.1(9) . . . . ?
C1 Fe1 C10 C11 44.5(5) . . . . ?
C2 Fe1 C10 C11 73.5(7) . . . . ?
C6 Fe1 C10 C11 -114.0(5) . . . . ?
C7 Fe1 C10 C11 -151.8(4) . . . . ?
C8 Fe1 C10 C11 164.3(4) . . . . ?
C9 Fe1 C10 C6 -118.9(4) . . . . ?
C4 Fe1 C10 C6 75.6(4) . . . . ?
C5 Fe1 C10 C6 116.8(3) . . . . ?
C3 Fe1 C10 C6 45.9(8) . . . . ?
C1 Fe1 C10 C6 158.5(3) . . . . ?
C2 Fe1 C10 C6 -172.5(6) . . . . ?
C7 Fe1 C10 C6 -37.8(3) . . . . ?
C8 Fe1 C10 C6 -81.7(3) . . . . ?
C13 N1 C11 C10 -171.9(5) . . . . ?
Pd1 N1 C11 C10 3.8(6) . . . . ?
C13 N1 C11 C12 3.1(8) . . . . ?
Pd1 N1 C11 C12 178.8(5) . . . . ?
C9 C10 C11 N1 168.5(5) . . . . ?
C6 C10 C11 N1 5.9(7) . . . . ?
Fe1 C10 C11 N1 86.0(5) . . . . ?
C9 C10 C11 C12 -7.0(9) . . . . ?
C6 C10 C11 C12 -169.5(5) . . . . ?
Fe1 C10 C11 C12 -89.5(5) . . . . ?
C11 N1 C13 C18 -62.6(7) . . . . ?
Pd1 N1 C13 C18 122.3(5) . . . . ?
C11 N1 C13 C14 116.0(6) . . . . ?
Pd1 N1 C13 C14 -59.1(6) . . . . ?
C18 C13 C14 C15 4.0(8) . . . . ?
N1 C13 C14 C15 -174.6(4) . . . . ?
C13 C14 C15 C16 -0.9(8) . . . . ?
C14 C15 C16 C17 -1.1(8) . . . . ?
C14 C15 C16 Br1 175.8(4) . . . . ?
C15 C16 C17 C18 -0.2(9) . . . . ?
Br1 C16 C17 C18 -177.1(4) . . . . ?
C16 C17 C18 C13 3.5(9) . . . . ?
C14 C13 C18 C17 -5.4(8) . . . . ?
N1 C13 C18 C17 173.2(5) . . . . ?
C25 P1 C19 C24 -61.8(4) . . . . ?
C31 P1 C19 C24 48.8(5) . . . . ?
Pd1 P1 C19 C24 173.3(3) . . . . ?
C25 P1 C19 C20 168.3(4) . . . . ?
C31 P1 C19 C20 -81.2(4) . . . . ?
Pd1 P1 C19 C20 43.4(4) . . . . ?
C24 C19 C20 C21 56.1(6) . . . . ?
P1 C19 C20 C21 -170.7(4) . . . . ?
C19 C20 C21 C22 -56.4(6) . . . . ?
C20 C21 C22 C23 56.8(7) . . . . ?
C21 C22 C23 C24 -56.4(7) . . . . ?
C20 C19 C24 C23 -56.3(6) . . . . ?
P1 C19 C24 C23 172.3(4) . . . . ?
C22 C23 C24 C19 56.7(7) . . . . ?
C19 P1 C25 C26 -57.8(4) . . . . ?
C31 P1 C25 C26 -172.3(4) . . . . ?
Pd1 P1 C25 C26 67.9(4) . . . . ?
C19 P1 C25 C30 178.2(4) . . . . ?
C31 P1 C25 C30 63.7(4) . . . . ?
Pd1 P1 C25 C30 -56.1(4) . . . . ?
C30 C25 C26 C27 -52.7(6) . . . . ?
P1 C25 C26 C27 -176.0(4) . . . . ?
C25 C26 C27 C28 54.4(7) . . . . ?
C26 C27 C28 C29 -56.4(7) . . . . ?
C27 C28 C29 C30 56.7(7) . . . . ?
C28 C29 C30 C25 -56.1(7) . . . . ?
C26 C25 C30 C29 53.7(7) . . . . ?
P1 C25 C30 C29 179.4(4) . . . . ?
C19 P1 C31 C36 58.9(4) . . . . ?
C25 P1 C31 C36 171.3(4) . . . . ?
Pd1 P1 C31 C36 -67.5(4) . . . . ?
C19 P1 C31 C32 -70.6(4) . . . . ?
C25 P1 C31 C32 41.8(5) . . . . ?
Pd1 P1 C31 C32 163.0(3) . . . . ?
C36 C31 C32 C33 57.2(6) . . . . ?
P1 C31 C32 C33 -172.3(4) . . . . ?
C31 C32 C33 C34 -56.3(7) . . . . ?
C32 C33 C34 C35 56.0(7) . . . . ?
C33 C34 C35 C36 -55.8(7) . . . . ?
C34 C35 C36 C31 57.2(7) . . . . ?
C32 C31 C36 C35 -57.9(6) . . . . ?
P1 C31 C36 C35 168.7(4) . . . . ?
